data_2005415
loop_
_publ_author_name
'Rowan, K. R.'
'Holt, E. M.'

_publ_section_title
;
 Dibutyl
 2,6-Dimethyl-4-(3-nitrophenyl)-1,4-dihydropyridine-3,5-dicarboxylate,
 Diisobutyl
 2,6-Dimethyl-4-(3-nitrophenyl)-1,4-dihydropyridine-3,5-dicarboxylate
 and Di-<i>tert</i>-butyl
 2,6-Dimethyl-4-(3-nitrophenyl)-1,4-dihydropyridine-3,5-dicarboxylate
;
_journal_issue 9
_journal_name_full 'Acta Crystallographica Section C'
_journal_page_first 2207
_journal_page_last 2212
_journal_paper_doi 10.1107/S0108270196003551
_journal_volume 52
_journal_year 1996
_chemical_formula_moiety 'C23 H30 N2 O6'
_chemical_formula_sum 'C23 H30 N2 O6'
_chemical_formula_weight 430.5
_chemical_melting_point 141
_chemical_name_systematic
;
Di-isobutyl
2,6-dimethyl-4-(3-nitrophenyl)-1,4-dihydropyridine-3,5-dicarboxylate
;
_space_group_IT_number 2
_symmetry_cell_setting triclinic
_symmetry_space_group_name_Hall '-P 1'
_symmetry_space_group_name_H-M 'P -1'
_cell_angle_alpha 99.29(1)
_cell_angle_beta 97.27(1)
_cell_angle_gamma 116.35(1)
_cell_formula_units_Z 2
_cell_length_a 9.715(1)
_cell_length_b 10.932(1)
_cell_length_c 12.501(1)
_cell_measurement_reflns_used 41
_cell_measurement_temperature 298
_cell_measurement_theta_max 12.402
_cell_measurement_theta_min 4.151
_cell_volume 1144.2(2)
_computing_cell_refinement XSCANS
_computing_data_collection 'XSCANS (Siemens, 1991)'
_computing_data_reduction XSCANS
_computing_molecular_graphics 'XP (Siemens, 1990)'
_computing_structure_refinement 'SHELXL93 (Sheldrick, 1993)'
_computing_structure_solution 'SHELXS86 (Sheldrick, 1990)'
_diffrn_ambient_temperature 298
_diffrn_measurement_device 'Siemens P4 four-circle'
_diffrn_measurement_method \q/2\q
_diffrn_radiation_monochromator 'highly oriented graphite crystal'
_diffrn_radiation_source 'fine-focus sealed tube'
_diffrn_radiation_type MoK\a
_diffrn_radiation_wavelength 0.71073
_diffrn_reflns_av_R_equivalents 0.0267
_diffrn_reflns_limit_h_max 9
_diffrn_reflns_limit_h_min 0
_diffrn_reflns_limit_k_max 0
_diffrn_reflns_limit_k_min -10
_diffrn_reflns_limit_l_max 12
_diffrn_reflns_limit_l_min 0
_diffrn_reflns_number 2623
_diffrn_reflns_theta_max 19.98
_diffrn_reflns_theta_min 2.14
_diffrn_standards_decay_% 0.19
_diffrn_standards_interval_count 97
_diffrn_standards_number 3
_exptl_absorpt_coefficient_mu 0.090
_exptl_absorpt_correction_type none
_exptl_crystal_colour yellow
_exptl_crystal_density_diffrn 1.249
_exptl_crystal_description chunk
_exptl_crystal_F_000 460
_exptl_crystal_size_max 0.3
_exptl_crystal_size_mid 0.2
_exptl_crystal_size_min 0.2
_refine_diff_density_max 0.526
_refine_diff_density_min -0.249
_refine_ls_extinction_coef 0.019(8)
_refine_ls_extinction_method 'SHELXL93 (Sheldrick 1993)'
_refine_ls_goodness_of_fit_all 1.047
_refine_ls_goodness_of_fit_obs 1.113
_refine_ls_hydrogen_treatment noref
_refine_ls_matrix_type full
_refine_ls_number_parameters 291
_refine_ls_number_reflns 2030
_refine_ls_restrained_S_all 1.258
_refine_ls_restrained_S_obs 1.113
_refine_ls_R_factor_all 0.0776
_refine_ls_R_factor_obs 0.0574
_refine_ls_shift/esd_max -0.057
_refine_ls_shift/esd_mean 0.005
_refine_ls_structure_factor_coef Fsqd
_refine_ls_weighting_scheme
;
calc w = 1/[\s^2^(F~o~^2^) + (0.1127P)^2^ + 0.3691P]
where P = (F~o~^2^ + 2F~c~^2^)/3
;
_refine_ls_wR_factor_all 0.2092
_refine_ls_wR_factor_obs 0.1595
_reflns_number_observed 1557
_reflns_number_total 2116
_reflns_observed_criterion F>4.0\s(F)
_cod_data_source_file pa1223.cif
_cod_data_source_block II
_cod_database_code 2005415

loop_
_symmetry_equiv_pos_as_xyz
x,y,z
-x,-y,-z

loop_
_atom_site_aniso_label
_atom_site_aniso_U_11
_atom_site_aniso_U_22
_atom_site_aniso_U_33
_atom_site_aniso_U_12
_atom_site_aniso_U_13
_atom_site_aniso_U_23
N1 0.053(2) 0.030(2) 0.066(2) 0.005(2) 0.006(2) 0.017(2)
C2 0.047(2) 0.044(3) 0.054(3) 0.017(2) 0.014(2) 0.022(2)
C2' 0.077(3) 0.054(3) 0.081(3) 0.023(2) 0.015(3) 0.036(2)
C3 0.039(2) 0.039(2) 0.049(3) 0.013(2) 0.010(2) 0.015(2)
C3' 0.049(3) 0.063(3) 0.051(3) 0.020(3) 0.014(2) 0.024(2)
C3" 0.068(3) 0.083(3) 0.058(3) 0.013(3) 0.007(3) -0.008(3)
O3' 0.097(3) 0.098(2) 0.055(2) 0.010(2) 0.009(2) 0.033(2)
O3" 0.057(2) 0.054(2) 0.047(2) 0.007(2) 0.0038(14) 0.0055(13)
C4 0.039(2) 0.035(2) 0.051(2) 0.015(2) 0.009(2) 0.015(2)
C5 0.034(2) 0.039(2) 0.049(2) 0.011(2) 0.006(2) 0.015(2)
C5' 0.036(3) 0.055(3) 0.057(3) 0.018(2) 0.000(2) 0.017(2)
C5" 0.076(3) 0.059(3) 0.090(3) 0.035(3) 0.006(3) 0.035(3)
O5' 0.066(2) 0.071(2) 0.112(3) 0.021(2) -0.012(2) 0.039(2)
O5" 0.051(2) 0.042(2) 0.078(2) 0.018(2) 0.0039(14) 0.0288(14)
C6 0.038(2) 0.043(3) 0.053(2) 0.008(2) 0.002(2) 0.012(2)
C6' 0.063(3) 0.055(3) 0.080(3) 0.006(2) -0.006(3) 0.016(2)
C7 0.034(2) 0.032(2) 0.040(2) 0.011(2) 0.003(2) 0.011(2)
C8 0.040(2) 0.035(2) 0.056(2) 0.011(2) 0.009(2) 0.015(2)
C9 0.039(3) 0.043(3) 0.059(3) 0.007(2) 0.011(2) 0.025(2)
C10 0.055(3) 0.073(3) 0.063(3) 0.034(3) 0.021(2) 0.031(2)
C11 0.061(3) 0.053(3) 0.069(3) 0.029(2) 0.017(2) 0.017(2)
C12 0.044(3) 0.042(2) 0.061(3) 0.014(2) 0.009(2) 0.017(2)
C13 0.075(4) 0.062(3) 0.085(4) 0.019(3) 0.001(3) -0.014(3)
C14 0.069(4) 0.112(4) 0.116(5) 0.028(3) 0.019(3) 0.011(4)
C15 0.109(5) 0.119(5) 0.177(7) 0.043(5) 0.022(5) 0.013(5)
C16 0.093(4) 0.051(3) 0.071(3) 0.031(3) 0.014(3) 0.027(2)
C17 0.124(5) 0.054(3) 0.110(4) 0.039(3) 0.014(4) 0.038(3)
C18 0.16(3) 0.066(15) 0.104(17) 0.05(2) 0.07(2) 0.035(12)
C18A 0.119(19) 0.049(10) 0.085(12) 0.033(13) 0.016(15) 0.010(8)
N2 0.052(3) 0.068(3) 0.114(3) 0.017(2) 0.031(2) 0.045(3)
O1 0.081(3) 0.098(3) 0.201(4) 0.032(2) 0.083(3) 0.081(3)
O2 0.117(3) 0.047(2) 0.174(4) 0.014(2) 0.081(3) 0.036(2)

loop_
_atom_site_label
_atom_site_occupancy
_atom_site_fract_x
_atom_site_fract_y
_atom_site_fract_z
_atom_site_U_iso_or_equiv
_atom_site_thermal_displace_type
_atom_site_calc_flag
_atom_site_refinement_flags
_atom_site_type_symbol
N1 1 0.1571(4) 1.3679(3) 0.7555(3) 0.0552(10) Uani d . N
H1A 1 0.2307 1.4611 0.7608 0.050 Uiso calc R H
C2 1 0.0591(4) 1.3042(4) 0.6512(3) 0.0485(11) Uani d . C
C2' 1 0.0753(5) 1.4042(4) 0.5777(4) 0.0715(14) Uani d . C
H2'A 0.50 0.0048 1.3544 0.5062 0.080 Uiso calc PR H
H2'B 0.50 0.0507 1.4746 0.6125 0.080 Uiso calc PR H
H2'C 0.50 0.1819 1.4484 0.5687 0.080 Uiso calc PR H
H2'D 0.50 0.1146 1.3748 0.5039 0.050 Uiso calc PR H
H2'E 0.50 -0.0311 1.3951 0.5468 0.050 Uiso calc PR H
H2'F 0.50 0.1323 1.4942 0.6276 0.050 Uiso calc PR H
C3 1 -0.0388(4) 1.1638(4) 0.6240(3) 0.0438(10) Uani d . C
C3' 1 -0.1340(5) 1.0906(5) 0.5124(4) 0.0558(12) Uani d . C
C3" 1 -0.3525(6) 0.8808(5) 0.4012(4) 0.083(2) Uani d . C
H3"A 1 -0.2939 0.8570 0.3531 0.080 Uiso calc R H
H3"B 1 -0.3927 0.9357 0.3690 0.080 Uiso calc R H
O3' 1 -0.1169(4) 1.1333(4) 0.4300(3) 0.0960(12) Uani d . O
O3" 1 -0.2489(3) 0.9624(3) 0.5082(2) 0.0615(9) Uani d . O
C4 1 -0.0529(4) 1.0797(4) 0.7123(3) 0.0421(10) Uani d . C
H4A 1 -0.0656 0.9895 0.6768 0.080 Uiso calc R H
C5 1 0.0995(4) 1.1536(4) 0.8032(3) 0.0427(10) Uani d . C
C5' 1 0.1406(5) 1.0687(4) 0.8656(3) 0.0512(11) Uani d . C
C5" 1 0.0532(5) 0.8416(4) 0.9004(4) 0.0726(14) Uani d . C
H5"A 1 0.0596 0.8691 0.9785 0.080 Uiso calc R H
H5"B 1 0.1505 0.8437 0.8903 0.080 Uiso calc R H
O5' 1 0.2639(4) 1.1076(3) 0.9309(3) 0.0888(11) Uani d . O
O5" 1 0.0256(3) 0.9368(3) 0.8438(2) 0.0581(9) Uani d . O
C6 1 0.1930(4) 1.2933(4) 0.8231(3) 0.0497(11) Uani d . C
C6' 1 0.3382(5) 1.3819(4) 0.9120(4) 0.0770(14) Uani d . C
H6'A 1 0.3558 1.3237 0.9560 0.080 Uiso calc R H
H6'B 1 0.4268 1.4253 0.8794 0.080 Uiso calc R H
H6'C 1 0.3256 1.4535 0.9585 0.080 Uiso calc R H
C7 1 -0.1957(4) 1.0546(4) 0.7612(3) 0.0373(10) Uani d . C
C8 1 -0.2981(4) 0.9218(4) 0.7678(3) 0.0461(11) Uani d . C
H8A 1 -0.2802 0.8440 0.7408 0.080 Uiso calc R H
C9 1 -0.4266(4) 0.9001(4) 0.8146(3) 0.0501(11) Uani d . C
C10 1 -0.4573(5) 1.0072(5) 0.8554(3) 0.0594(12) Uani d . C
H10A 1 -0.5470 0.9898 0.8875 0.080 Uiso calc R H
C11 1 -0.3535(5) 1.1411(4) 0.8491(3) 0.0596(12) Uani d . C
H11A 1 -0.3688 1.2199 0.8781 0.080 Uiso calc R H
C12 1 -0.2262(5) 1.1634(4) 0.8022(3) 0.0513(11) Uani d . C
H12A 1 -0.1558 1.2564 0.7969 0.080 Uiso calc R H
C13 1 -0.4830(6) 0.7517(5) 0.4119(4) 0.085(2) Uani d . C
H13A 1 -0.5468 0.7037 0.3381 0.080 Uiso calc R H
C14 1 -0.5874(6) 0.7760(6) 0.4794(5) 0.107(2) Uani d . C
H14A 1 -0.6697 0.6879 0.4847 0.080 Uiso calc R H
H14B 1 -0.5259 0.8315 0.5526 0.080 Uiso calc R H
H14C 1 -0.6331 0.8259 0.4450 0.080 Uiso calc R H
C15 1 -0.4303(9) 0.6617(8) 0.4486(7) 0.143(3) Uani d . C
H15A 1 -0.5190 0.5790 0.4556 0.080 Uiso calc R H
H15B 1 -0.3784 0.6351 0.3960 0.080 Uiso calc R H
H15C 1 -0.3578 0.7094 0.5196 0.080 Uiso calc R H
C16 1 -0.0779(6) 0.6970(4) 0.8513(4) 0.0716(14) Uani d . C
H16A 1 -0.1730 0.6980 0.8636 0.080 Uiso calc R H
C17 1 -0.0544(7) 0.5961(5) 0.9142(4) 0.097(2) Uani d . C
H17A 1 -0.0203 0.6477 1.0042 0.080 Uiso calc R H
H17B 1 -0.1197 0.5209 0.9002 0.080 Uiso calc R H
H17C 1 0.0626 0.6111 0.9137 0.080 Uiso calc R H
C18 0.50 -0.063(3) 0.661(3) 0.734(4) 0.105(10) Uani calc P C
H18A 0.50 -0.0773 0.7220 0.6918 0.080 Uiso calc PR H
H18B 0.50 0.0336 0.6595 0.7276 0.080 Uiso calc PR H
H18C 0.50 -0.1497 0.5675 0.7064 0.080 Uiso calc PR H
C18A 0.50 -0.139(3) 0.637(3) 0.729(3) 0.089(7) Uani d P C
H18D 0.50 -0.1500 0.7088 0.6996 0.080 Uiso calc PR H
H18E 0.50 -0.0608 0.6195 0.7017 0.080 Uiso calc PR H
H18F 0.50 -0.2386 0.5523 0.7082 0.080 Uiso calc PR H
N2 1 -0.5339(5) 0.7577(5) 0.8197(4) 0.0786(12) Uani d . N
O1 1 -0.6409(5) 0.7386(4) 0.8662(4) 0.120(2) Uani d . O
O2 1 -0.5118(5) 0.6613(4) 0.7774(4) 0.116(2) Uani d . O

loop_
_atom_type_symbol
_atom_type_description
_atom_type_scat_dispersion_real
_atom_type_scat_dispersion_imag
_atom_type_scat_source
C C 0.0033 0.0016 'International Tables Vol C Tables 4.2.6.8 and 6.1.1.4'
H H 0.0000 0.0000 'International Tables Vol C Tables 4.2.6.8 and 6.1.1.4'
N N 0.0061 0.0033 'International Tables Vol C Tables 4.2.6.8 and 6.1.1.4'
O O 0.0106 0.0060 'International Tables Vol C Tables 4.2.6.8 and 6.1.1.4'

loop_
_geom_angle_atom_site_label_1
_geom_angle_atom_site_label_2
_geom_angle_atom_site_label_3
_geom_angle
_geom_angle_publ_flag
C2 N1 C6 122.5(3) yes
C3 C2 N1 119.5(3) yes
C3 C2 C2' 126.6(4) yes
N1 C2 C2' 113.9(3) yes
C2 C3 C3' 121.3(3) yes
C2 C3 C4 120.0(3) yes
C3' C3 C4 118.7(3) yes
O3' C3' O3" 121.0(4) yes
O3' C3' C3 126.9(4) yes
O3" C3' C3 112.2(3) yes
O3" C3" C13 110.6(4) yes
C3' O3" C3" 116.9(3) yes
C7 C4 C3 112.2(3) yes
C7 C4 C5 111.4(3) yes
C3 C4 C5 110.0(3) yes
C6 C5 C5' 121.3(3) yes
C6 C5 C4 120.4(3) yes
C5' C5 C4 118.4(3) yes
O5' C5' O5" 121.0(4) yes
O5' C5' C5 126.5(4) yes
O5" C5' C5 112.5(3) yes
O5" C5" C16 108.5(3) yes
C5' O5" C5" 117.7(3) yes
C5 C6 N1 119.3(3) yes
C5 C6 C6' 127.2(4) yes
N1 C6 C6' 113.5(3) yes
C8 C7 C12 117.7(3) no
C8 C7 C4 120.3(3) yes
C12 C7 C4 121.9(3) yes
C7 C8 C9 120.0(3) no
C10 C9 C8 122.6(3) no
C10 C9 N2 118.7(4) yes
C8 C9 N2 118.7(4) yes
C9 C10 C11 117.2(4) no
C10 C11 C12 120.6(4) no
C11 C12 C7 121.9(3) no
C15 C13 C3" 111.7(5) yes
C15 C13 C14 112.0(6) yes
C3" C13 C14 113.9(4) yes
C5" C16 C18A 122.9(13) yes
C5" C16 C18 105.1(12) yes
C5" C16 C17 109.1(4) yes
C18A C16 C17 114.0(15) yes
C18 C16 C17 109.3(16) yes
O1 N2 O2 122.0(4) yes
O1 N2 C9 119.4(5) yes
O2 N2 C9 118.6(4) yes

loop_
_geom_bond_atom_site_label_1
_geom_bond_atom_site_label_2
_geom_bond_distance
_geom_bond_publ_flag
N1 C2 1.376(5) yes
N1 C6 1.379(5) yes
C2 C3 1.353(5) yes
C2 C2' 1.507(5) yes
C3 C3' 1.448(5) yes
C3 C4 1.529(5) yes
C3' O3' 1.199(5) yes
C3' O3" 1.336(5) yes
C3" O3" 1.440(5) yes
C3" C13 1.460(6) yes
C4 C7 1.519(5) yes
C4 C5 1.534(5) yes
C5 C6 1.344(5) yes
C5 C5' 1.453(5) yes
C5' O5' 1.213(4) yes
C5' O5" 1.330(5) yes
C5" O5" 1.446(5) yes
C5" C16 1.483(6) yes
C6 C6' 1.485(6) yes
C7 C8 1.372(5) no
C7 C12 1.385(5) no
C8 C9 1.387(5) no
C9 C10 1.370(6) no
C9 N2 1.457(5) yes
C10 C11 1.383(5) no
C11 C12 1.376(6) no
C13 C15 1.405(8) yes
C13 C14 1.481(7) yes
C16 C18A 1.48(4) yes
C16 C18 1.50(4) yes
C16 C17 1.531(6) yes
N2 O1 1.209(5) yes
N2 O2 1.220(5) yes

loop_
_geom_torsion_atom_site_label_1
_geom_torsion_atom_site_label_2
_geom_torsion_atom_site_label_3
_geom_torsion_atom_site_label_4
_geom_torsion
_geom_torsion_publ_flag
C6 N1 C2 C3 18.2(5) yes
C6 N1 C2 C2' -161.4(7) no
N1 C2 C3 C3' -174.7(5) no
C2' C2 C3 C3' 4.9(2) no
N1 C2 C3 C4 6.5(4) yes
C2' C2 C3 C4 -173.7(7) no
C2 C3 C3' O3' 16.1(8) yes
C4 C3 C3' O3' -165.0(4) no
C2 C3 C3' O3" -164.7(4) no
C4 C3 C3' O3" 14.1(6) no
O3' C3' O3" C3" -1.6(7) no
C3 C3' O3" C3" 179.1(6) no
C13 C3" O3" C3' -172.8(4) no
C2 C3 C4 C7 98.1(9) no
C3' C3 C4 C7 -80.60(10) no
C2 C3 C4 C5 -26.4(7) yes
C3' C3 C4 C5 154.8(3) no
C7 C4 C5 C6 -99.3(9) no
C3 C4 C5 C6 25.6(7) yes
C7 C4 C5 C5' 81.5(9) no
C3 C4 C5 C5' -153.4(3) no
C6 C5 C5' O5' -7.7(5) yes
C4 C5 C5' O5' 171.3(9) no
C6 C5 C5' O5" 172.4(3) no
C4 C5 C5' O5" -8.4(8) no
O5' C5' O5" C5" -0.2(7) no
C5 C5' O5" C5" 179.5(4) no
C16 C5" O5" C5' -171.2(6) no
C5' C5 C6 N1 174.1(4) no
C4 C5 C6 N1 -4.9(4) yes
C5' C5 C6 C6' -5.0(5) no
C4 C5 C6 C6' 175.8(9) no
C2 N1 C6 C5 -19.1(5) yes
C2 N1 C6 C6' 160.1(8) no
C3 C4 C7 C8 130.0(5) yes
C5 C4 C7 C8 -106.1(6) no
C3 C4 C7 C12 -51.1(4) yes
C5 C4 C7 C12 72.60(10) no
C12 C7 C8 C9 0.0(2) no
C4 C7 C8 C9 178.70(10) no
C7 C8 C9 C10 0.0(7) no
C8 C7 C12 C11 0.5(5) no
C10 C11 C12 C7 -0.9(7) no
C9 C10 C11 C12 0.8(7) no
N2 C9 C10 C11 -179.9(5) yes
C7 C8 C9 N2 179.5(3) no
C8 C9 C10 C11 -0.3(9) no
C8 C9 N2 O2 -3.8(6) yes
C10 C9 N2 O2 175.6(3) no
C8 C9 N2 O1 175.6(5) no
C10 C9 N2 O1 -4.8(3) yes
O5" C5" C16 C17 -177.2(9) no
O5" C5" C16 C18 65.6(16) no
O5" C5" C16 C18A 45.6(16) no
O3" C3" C13 C14 63.4(4) no
O3" C3" C13 C15 -64.7(2) no
C4 C7 C12 C11 -178.2(3) no
